data_7108745
loop_
_publ_author_name
'Mallu Chenna Reddy'
'Masilamani Jeganmohan'

_publ_section_title
;
 Ruthenium-catalyzed highly regio- and stereoselective hydroarylation of
 aryl carbamates with alkynes via C-H bond activation
;
_journal_name_full Chem.Commun.
_journal_page_first 481
_journal_paper_doi 10.1039/c2cc37758f
_journal_volume 49
_journal_year 2013
_chemical_formula_moiety 'C20 H27 N O6'
_chemical_formula_sum 'C20 H27 N O6'
_chemical_formula_weight 377.43
_chemical_name_systematic
;
?
;
_space_group_IT_number 2
_symmetry_cell_setting triclinic
_symmetry_space_group_name_Hall '-P 1'
_symmetry_space_group_name_H-M 'P -1'
_atom_sites_solution_hydrogens geom
_atom_sites_solution_primary direct
_atom_sites_solution_secondary difmap
_audit_creation_method SHELXL-97
_cell_angle_alpha 92.523(4)
_cell_angle_beta 99.861(5)
_cell_angle_gamma 95.377(4)
_cell_formula_units_Z 4
_cell_length_a 12.065(2)
_cell_length_b 12.172(2)
_cell_length_c 13.880(3)
_cell_measurement_reflns_used 4123
_cell_measurement_temperature 150(2)
_cell_measurement_theta_max 25
_cell_measurement_theta_min 1.49
_cell_volume 1995.6(6)
_computing_cell_refinement 'Bruker SAINT'
_computing_data_collection 'Bruker APEX2'
_computing_data_reduction 'Bruker SAINT'
_computing_molecular_graphics 'Bruker SHELXTL'
_computing_publication_material 'Bruker SHELXTL'
_computing_structure_refinement 'SHELXL-97 (Sheldrick, 2008)'
_computing_structure_solution 'SHELXS-97 (Sheldrick, 2008)'
_diffrn_ambient_temperature 150(2)
_diffrn_measured_fraction_theta_full 1.000
_diffrn_measured_fraction_theta_max 1.000
_diffrn_measurement_device_type 'Bruker APEX-II CCD'
_diffrn_measurement_method '\f and \w scans'
_diffrn_radiation_monochromator graphite
_diffrn_radiation_source 'fine-focus sealed tube'
_diffrn_radiation_type MoK\a
_diffrn_radiation_wavelength 0.71073
_diffrn_reflns_av_R_equivalents 0.0478
_diffrn_reflns_av_sigmaI/netI 0.0448
_diffrn_reflns_limit_h_max 14
_diffrn_reflns_limit_h_min -14
_diffrn_reflns_limit_k_max 14
_diffrn_reflns_limit_k_min -14
_diffrn_reflns_limit_l_max 15
_diffrn_reflns_limit_l_min -16
_diffrn_reflns_number 28845
_diffrn_reflns_theta_full 25.00
_diffrn_reflns_theta_max 25.00
_diffrn_reflns_theta_min 1.49
_exptl_absorpt_coefficient_mu 0.094
_exptl_absorpt_correction_T_max 0.992
_exptl_absorpt_correction_T_min 0.972
_exptl_absorpt_correction_type multi-scan
_exptl_absorpt_process_details 'multi-scan absorption correction'
_exptl_crystal_colour colorless
_exptl_crystal_density_diffrn 1.286
_exptl_crystal_density_method 'not measured'
_exptl_crystal_description plate
_exptl_crystal_F_000 820
_exptl_crystal_size_max 0.43
_exptl_crystal_size_mid 0.25
_exptl_crystal_size_min 0.09
_refine_diff_density_max 0.912
_refine_diff_density_min -0.601
_refine_diff_density_rms 0.072
_refine_ls_extinction_method none
_refine_ls_goodness_of_fit_ref 1.828
_refine_ls_hydrogen_treatment constr
_refine_ls_matrix_type full
_refine_ls_number_parameters 495
_refine_ls_number_reflns 7050
_refine_ls_number_restraints 67
_refine_ls_restrained_S_all 1.888
_refine_ls_R_factor_all 0.1416
_refine_ls_R_factor_gt 0.0956
_refine_ls_shift/su_max 0.000
_refine_ls_shift/su_mean 0.000
_refine_ls_structure_factor_coef Fsqd
_refine_ls_weighting_details 'calc w=1/[\s^2^(Fo^2^)+(0.1000P)^2^+0.0000P] where P=(Fo^2^+2Fc^2^)/3'
_refine_ls_weighting_scheme calc
_refine_ls_wR_factor_gt 0.2683
_refine_ls_wR_factor_ref 0.2977
_reflns_number_gt 4373
_reflns_number_total 7050
_reflns_threshold_expression >2sigma(I)
_cod_data_source_file c2cc37758f.txt
_cod_data_source_block trail-1
_cod_original_cell_volume 1995.7(6)
_cod_original_sg_symbol_H-M P-1
_cod_database_code 7108745

loop_
_symmetry_equiv_pos_as_xyz
'x, y, z'
'-x, -y, -z'

loop_
_atom_site_label
_atom_site_type_symbol
_atom_site_fract_x
_atom_site_fract_y
_atom_site_fract_z
_atom_site_U_iso_or_equiv
_atom_site_adp_type
_atom_site_occupancy
_atom_site_symmetry_multiplicity
_atom_site_calc_flag
_atom_site_refinement_flags
O1 O 0.2183(3) 0.9742(2) 1.1168(2) 0.0589(9) Uani 1 1 d .
C10 C 0.0281(4) 0.6162(3) 0.9033(3) 0.0449(10) Uani 1 1 d U
C9 C 0.1370(4) 0.6651(3) 0.9255(3) 0.0428(10) Uani 1 1 d U
C12 C -0.0023(4) 0.5164(3) 0.8488(3) 0.0515(11) Uani 1 1 d U
C15 C 0.2156(4) 0.6061(4) 0.8880(3) 0.0474(10) Uani 1 1 d U
C13 C 0.0762(4) 0.4602(4) 0.8118(3) 0.0597(13) Uani 1 1 d U
H6 H 0.0560 0.3936 0.7748 0.072 Uiso 1 1 calc R
C14 C 0.1873(4) 0.5079(4) 0.8325(3) 0.0574(12) Uani 1 1 d U
H7 H 0.2433 0.4730 0.8085 0.069 Uiso 1 1 calc R
O3 O -0.0662(3) 0.6556(2) 0.9277(2) 0.0603(9) Uani 1 1 d .
O4 O -0.1169(3) 0.4897(2) 0.8372(2) 0.0661(10) Uani 1 1 d .
C11 C -0.1579(4) 0.5772(4) 0.8874(4) 0.0689(15) Uani 1 1 d .
H8A H -0.2127 0.6118 0.8423 0.083 Uiso 1 1 calc R
H8B H -0.1950 0.5485 0.9391 0.083 Uiso 1 1 calc R
C5 C 0.1838(5) 0.8726(4) 0.9146(4) 0.0731(15) Uani 1 1 d U
H9A H 0.2353 0.9323 0.9507 0.088 Uiso 1 1 calc R
H9B H 0.2148 0.8485 0.8582 0.088 Uiso 1 1 calc R
C3 C 0.0786(5) 0.9980(4) 0.8000(4) 0.0763(15) Uani 1 1 d U
H11A H 0.1056 0.9628 0.7456 0.092 Uiso 1 1 calc R
H11B H 0.0028 1.0165 0.7758 0.092 Uiso 1 1 calc R
C4 C 0.0722(5) 0.9102(5) 0.8833(5) 0.0837(17) Uani 1 1 d U
H10A H 0.0470 0.9445 0.9390 0.100 Uiso 1 1 calc R
H10B H 0.0181 0.8474 0.8575 0.100 Uiso 1 1 calc R
C2 C 0.1505(7) 1.0990(6) 0.8319(5) 0.111(2) Uani 1 1 d U
H12A H 0.2271 1.0793 0.8499 0.133 Uiso 1 1 calc R
H12B H 0.1495 1.1434 0.7755 0.133 Uiso 1 1 calc R
O5 O 0.3298(3) 0.6512(3) 0.9068(2) 0.0562(8) Uani 1 1 d .
C16 C 0.3911(4) 0.6249(4) 0.9951(3) 0.0494(11) Uani 1 1 d .
O6 O 0.3500(3) 0.5661(3) 1.0494(2) 0.0639(9) Uani 1 1 d .
N1 N 0.4967(3) 0.6721(3) 1.0095(3) 0.0569(10) Uani 1 1 d .
C17 C 0.5426(4) 0.7415(5) 0.9395(4) 0.0709(14) Uani 1 1 d U
H16A H 0.5047 0.7166 0.8737 0.085 Uiso 1 1 calc R
H16B H 0.6223 0.7325 0.9437 0.085 Uiso 1 1 calc R
C19 C 0.5692(4) 0.6542(5) 1.1027(4) 0.0771(16) Uani 1 1 d U
H14A H 0.6477 0.6656 1.0948 0.093 Uiso 1 1 calc R
H14B H 0.5539 0.5782 1.1187 0.093 Uiso 1 1 calc R
C20 C 0.5517(6) 0.7292(5) 1.1855(4) 0.101(2) Uani 1 1 d U
H15A H 0.5694 0.8047 1.1712 0.151 Uiso 1 1 calc R
H15B H 0.6003 0.7133 1.2445 0.151 Uiso 1 1 calc R
H15C H 0.4743 0.7180 1.1942 0.151 Uiso 1 1 calc R
C18 C 0.5296(6) 0.8617(5) 0.9562(5) 0.0915(19) Uani 1 1 d U
H17A H 0.4512 0.8711 0.9546 0.137 Uiso 1 1 calc R
H17B H 0.5569 0.9024 0.9058 0.137 Uiso 1 1 calc R
H17C H 0.5723 0.8887 1.0190 0.137 Uiso 1 1 calc R
C6 C 0.1680(4) 0.7745(3) 0.9814(3) 0.0462(10) Uani 1 1 d U
C7 C 0.1906(4) 0.7797(3) 1.0756(3) 0.0477(11) Uani 1 1 d U
H19 H 0.1894 0.7124 1.1050 0.057 Uiso 1 1 calc R
C8 C 0.2181(4) 0.8795(3) 1.1421(3) 0.0472(11) Uani 1 1 d U
O2 O 0.2430(4) 0.8575(2) 1.2341(2) 0.0759(12) Uani 1 1 d .
H6A H 0.2554 0.9154 1.2684 0.114 Uiso 1 1 calc R
C1 C 0.1292(7) 1.1671(6) 0.9090(6) 0.115(2) Uani 1 1 d U
H21A H 0.0524 1.1849 0.8952 0.173 Uiso 1 1 calc R
H21B H 0.1797 1.2339 0.9162 0.173 Uiso 1 1 calc R
H21C H 0.1408 1.1292 0.9686 0.173 Uiso 1 1 calc R
C30 C 0.5152(4) 0.3792(3) 0.5895(3) 0.0436(10) Uani 1 1 d U
C29 C 0.4061(4) 0.3437(3) 0.5419(3) 0.0400(9) Uani 1 1 d U
C32 C 0.5421(4) 0.4746(3) 0.6475(3) 0.0447(10) Uani 1 1 d U
C35 C 0.3262(4) 0.4156(3) 0.5587(3) 0.0439(10) Uani 1 1 d U
C33 C 0.4637(4) 0.5427(3) 0.6637(3) 0.0524(11) Uani 1 1 d U
H27 H 0.4830 0.6075 0.7036 0.063 Uiso 1 1 calc R
C34 C 0.3524(4) 0.5106(4) 0.6175(3) 0.0518(11) Uani 1 1 d U
H26 H 0.2956 0.5543 0.6270 0.062 Uiso 1 1 calc R
C31 C 0.6991(4) 0.3930(4) 0.6498(4) 0.0716(16) Uani 1 1 d .
H28A H 0.7258 0.3512 0.7055 0.086 Uiso 1 1 calc R
H28B H 0.7620 0.4122 0.6165 0.086 Uiso 1 1 calc R
O10 O 0.6568(3) 0.4901(2) 0.6819(2) 0.0579(9) Uani 1 1 d .
O9 O 0.6107(3) 0.3283(2) 0.5846(2) 0.0600(9) Uani 1 1 d .
O12 O 0.2133(2) 0.3889(2) 0.5122(2) 0.0525(8) Uani 1 1 d .
O11 O 0.1759(3) 0.3095(3) 0.6493(2) 0.0689(10) Uani 1 1 d .
C36 C 0.1445(4) 0.3318(4) 0.5666(4) 0.0591(13) Uani 1 1 d .
N2 N 0.0392(4) 0.3101(5) 0.5169(3) 0.1008(19) Uani 1 1 d .
C39 C -0.0458(7) 0.2463(8) 0.5659(5) 0.127(3) Uani 1 1 d U
H30A H -0.0356 0.2719 0.6344 0.153 Uiso 1 1 calc R
H30B H -0.1217 0.2582 0.5349 0.153 Uiso 1 1 calc R
C38 C -0.0023(9) 0.2773(7) 0.3593(8) 0.171(4) Uani 1 1 d U
H33A H 0.0115 0.3005 0.2968 0.257 Uiso 1 1 calc R
H33B H -0.0729 0.2314 0.3507 0.257 Uiso 1 1 calc R
H33C H 0.0578 0.2362 0.3881 0.257 Uiso 1 1 calc R
C37 C -0.0066(7) 0.3634(7) 0.4164(6) 0.128(3) Uani 1 1 d U
H32A H -0.0830 0.3836 0.4131 0.154 Uiso 1 1 calc R
H32B H 0.0430 0.4265 0.4039 0.154 Uiso 1 1 calc R
C40 C -0.0313(7) 0.1301(8) 0.5584(6) 0.143(3) Uani 1 1 d U
H31A H -0.0466 0.1040 0.4907 0.215 Uiso 1 1 calc R
H31B H -0.0827 0.0899 0.5931 0.215 Uiso 1 1 calc R
H31C H 0.0450 0.1192 0.5864 0.215 Uiso 1 1 calc R
O8 O 0.2603(3) 0.1605(3) 0.2312(2) 0.0674(10) Uani 1 1 d .
H11 H 0.3164 0.1807 0.2080 0.101 Uiso 1 1 calc R
O7 O 0.2899(3) 0.0430(2) 0.3471(2) 0.0677(10) Uani 1 1 d .
C28 C 0.2915(4) 0.1380(4) 0.3232(3) 0.0502(11) Uani 1 1 d U
C26 C 0.3782(4) 0.2374(3) 0.4822(3) 0.0459(10) Uani 1 1 d U
C27 C 0.3249(4) 0.2368(3) 0.3901(3) 0.0472(11) Uani 1 1 d U
H35 H 0.3073 0.3044 0.3661 0.057 Uiso 1 1 calc R
C25 C 0.4089(5) 0.1356(3) 0.5351(3) 0.0630(14) Uani 1 1 d U
H37A H 0.4294 0.0818 0.4893 0.076 Uiso 1 1 calc R
H37B H 0.4742 0.1555 0.5863 0.076 Uiso 1 1 calc R
C24 C 0.3140(7) 0.0850(4) 0.5792(5) 0.106(2) Uani 1 1 d U
H24A H 0.2437 0.0926 0.5354 0.127 Uiso 1 1 calc R
H24B H 0.3127 0.1267 0.6401 0.127 Uiso 1 1 calc R
C23 C 0.3178(11) -0.0335(6) 0.5998(6) 0.197(6) Uani 1 1 d DU
H23A H 0.2405 -0.0658 0.5963 0.236 Uiso 1 1 calc R
H23B H 0.3470 -0.0694 0.5470 0.236 Uiso 1 1 calc R
C21 C 0.3730(9) -0.1880(6) 0.6883(6) 0.151(4) Uani 1 1 d DU
H21D H 0.3641 -0.2234 0.6239 0.226 Uiso 1 1 calc R
H21E H 0.3110 -0.2144 0.7191 0.226 Uiso 1 1 calc R
H21F H 0.4428 -0.2047 0.7267 0.226 Uiso 1 1 calc R
C22 C 0.3750(11) -0.0592(8) 0.6806(6) 0.215(7) Uani 1 1 d DU
H22A H 0.3443 -0.0279 0.7347 0.258 Uiso 1 1 calc R
H22B H 0.4526 -0.0271 0.6862 0.258 Uiso 1 1 calc R

loop_
_atom_site_aniso_label
_atom_site_aniso_U_11
_atom_site_aniso_U_22
_atom_site_aniso_U_33
_atom_site_aniso_U_23
_atom_site_aniso_U_13
_atom_site_aniso_U_12
O1 0.086(2) 0.0384(17) 0.0443(17) -0.0124(14) 0.0021(15) -0.0110(15)
C10 0.052(3) 0.036(2) 0.045(2) -0.0055(18) 0.004(2) 0.0041(19)
C9 0.051(3) 0.039(2) 0.035(2) -0.0045(17) 0.0005(18) -0.0017(19)
C12 0.052(3) 0.041(2) 0.052(3) -0.012(2) -0.012(2) -0.002(2)
C15 0.046(3) 0.052(3) 0.040(2) -0.0041(19) 0.0009(19) 0.000(2)
C13 0.065(3) 0.049(3) 0.057(3) -0.022(2) -0.007(2) 0.009(2)
C14 0.063(3) 0.058(3) 0.048(3) -0.014(2) 0.001(2) 0.014(2)
O3 0.050(2) 0.0418(17) 0.085(2) -0.0198(16) 0.0115(17) -0.0055(15)
O4 0.053(2) 0.0469(19) 0.087(2) -0.0184(17) -0.0100(17) -0.0040(15)
C11 0.054(3) 0.050(3) 0.096(4) -0.012(3) 0.008(3) -0.008(2)
C5 0.075(4) 0.068(3) 0.068(3) -0.016(2) 0.004(3) -0.007(3)
C3 0.090(4) 0.056(3) 0.083(4) 0.015(3) 0.012(3) 0.007(3)
C4 0.070(4) 0.073(3) 0.098(4) -0.013(3) -0.006(3) -0.002(3)
C2 0.135(7) 0.090(5) 0.101(5) 0.017(4) 0.004(5) 0.007(4)
O5 0.050(2) 0.066(2) 0.0496(18) -0.0015(15) 0.0046(14) -0.0002(15)
C16 0.048(3) 0.052(3) 0.044(3) -0.003(2) -0.001(2) 0.004(2)
O6 0.051(2) 0.068(2) 0.066(2) 0.0145(18) -0.0047(16) -0.0070(16)
N1 0.049(2) 0.065(2) 0.055(2) 0.0044(19) 0.0080(19) 0.0016(19)
C17 0.050(3) 0.086(4) 0.075(3) 0.006(3) 0.013(3) -0.003(3)
C19 0.044(3) 0.094(4) 0.084(4) 0.018(3) -0.009(3) -0.006(3)
C20 0.131(6) 0.096(5) 0.057(3) 0.008(3) -0.011(3) -0.031(4)
C18 0.098(5) 0.076(4) 0.094(4) 0.013(3) 0.008(4) -0.012(3)
C6 0.052(3) 0.037(2) 0.043(2) -0.0073(17) 0.0002(19) -0.0053(19)
C7 0.056(3) 0.037(2) 0.044(2) -0.0072(18) -0.002(2) -0.0007(19)
C8 0.057(3) 0.039(2) 0.040(2) -0.0092(19) 0.001(2) -0.001(2)
O2 0.135(3) 0.0376(17) 0.0427(19) -0.0124(14) -0.0102(19) -0.0002(19)
C1 0.115(6) 0.104(5) 0.132(6) -0.003(4) 0.044(5) 0.009(4)
C30 0.053(3) 0.032(2) 0.043(2) -0.0010(17) 0.0039(19) -0.0009(19)
C29 0.050(3) 0.035(2) 0.032(2) -0.0026(16) 0.0033(17) -0.0042(18)
C32 0.052(3) 0.033(2) 0.041(2) -0.0057(18) -0.0038(19) -0.0077(19)
C35 0.051(3) 0.040(2) 0.037(2) -0.0022(17) 0.0011(19) -0.0046(19)
C33 0.065(3) 0.037(2) 0.051(3) -0.0147(19) 0.009(2) -0.006(2)
C34 0.055(3) 0.045(2) 0.052(3) -0.011(2) 0.005(2) 0.003(2)
C31 0.059(3) 0.048(3) 0.095(4) -0.012(3) -0.019(3) 0.003(2)
O10 0.053(2) 0.0462(18) 0.0629(19) -0.0085(15) -0.0126(15) -0.0048(15)
O9 0.051(2) 0.0476(18) 0.073(2) -0.0139(15) -0.0086(16) 0.0067(15)
O12 0.0488(19) 0.0614(19) 0.0428(16) -0.0055(14) 0.0023(14) -0.0023(15)
O11 0.070(2) 0.084(2) 0.045(2) -0.0089(17) 0.0063(16) -0.0192(18)
C36 0.055(3) 0.070(3) 0.046(3) -0.016(2) 0.006(2) -0.010(2)
N2 0.066(3) 0.169(5) 0.050(3) 0.003(3) -0.004(2) -0.048(3)
C39 0.092(5) 0.202(8) 0.069(4) -0.033(5) 0.009(4) -0.053(6)
C38 0.175(10) 0.099(6) 0.246(13) -0.007(6) 0.086(9) -0.031(6)
C37 0.123(7) 0.126(7) 0.120(6) -0.020(5) 0.016(5) -0.046(5)
C40 0.110(6) 0.204(8) 0.092(5) -0.008(6) -0.007(4) -0.054(7)
O8 0.100(3) 0.0483(19) 0.0444(19) -0.0056(15) -0.0023(17) -0.0100(19)
O7 0.110(3) 0.0391(18) 0.0450(18) -0.0137(14) -0.0002(17) -0.0082(17)
C28 0.058(3) 0.040(3) 0.049(3) -0.007(2) 0.006(2) -0.008(2)
C26 0.054(3) 0.033(2) 0.048(2) -0.0072(18) 0.007(2) -0.0039(18)
C27 0.061(3) 0.032(2) 0.042(2) -0.0085(17) 0.002(2) -0.0076(19)
C25 0.094(4) 0.036(2) 0.049(3) -0.011(2) -0.009(2) 0.006(2)
C24 0.180(7) 0.051(3) 0.090(4) 0.024(3) 0.040(5) -0.006(4)
C23 0.410(18) 0.090(5) 0.111(6) 0.049(5) 0.081(8) 0.052(7)
C21 0.253(11) 0.116(6) 0.109(6) 0.047(5) 0.054(6) 0.090(7)
C22 0.404(19) 0.176(8) 0.099(6) 0.043(6) 0.053(9) 0.181(11)

loop_
_atom_type_symbol
_atom_type_description
_atom_type_scat_dispersion_real
_atom_type_scat_dispersion_imag
_atom_type_scat_source
C C 0.0033 0.0016 'International Tables Vol C Tables 4.2.6.8 and 6.1.1.4'
H H 0.0000 0.0000 'International Tables Vol C Tables 4.2.6.8 and 6.1.1.4'
N N 0.0061 0.0033 'International Tables Vol C Tables 4.2.6.8 and 6.1.1.4'
O O 0.0106 0.0060 'International Tables Vol C Tables 4.2.6.8 and 6.1.1.4'

loop_
_geom_angle_atom_site_label_1
_geom_angle_atom_site_label_2
_geom_angle_atom_site_label_3
_geom_angle
O3 C10 C9 127.3(4)
O3 C10 C12 109.3(4)
C9 C10 C12 123.3(4)
C10 C9 C15 114.2(4)
C10 C9 C6 122.8(4)
C15 C9 C6 123.0(4)
O4 C12 C13 128.6(4)
O4 C12 C10 109.9(4)
C13 C12 C10 121.5(4)
C14 C15 C9 123.5(4)
C14 C15 O5 118.5(4)
C9 C15 O5 117.9(4)
C12 C13 C14 116.6(4)
C15 C14 C13 120.8(4)
C10 O3 C11 106.3(3)
C12 O4 C11 105.4(3)
O3 C11 O4 109.0(4)
C4 C5 C6 107.2(5)
C2 C3 C4 114.9(5)
C5 C4 C3 109.8(5)
C1 C2 C3 120.3(7)
C16 O5 C15 114.7(3)
O6 C16 N1 126.3(4)
O6 C16 O5 122.0(4)
N1 C16 O5 111.7(4)
C16 N1 C17 123.8(4)
C16 N1 C19 117.0(4)
C17 N1 C19 119.2(4)
N1 C17 C18 113.3(5)
N1 C19 C20 113.1(5)
C7 C6 C9 120.1(4)
C7 C6 C5 126.1(4)
C9 C6 C5 113.4(4)
C6 C7 C8 127.5(4)
O1 C8 O2 121.9(4)
O1 C8 C7 125.2(4)
O2 C8 C7 113.0(4)
C32 C30 O9 109.9(4)
C32 C30 C29 123.2(4)
O9 C30 C29 126.8(4)
C30 C29 C35 113.6(3)
C30 C29 C26 122.2(4)
C35 C29 C26 124.1(4)
C33 C32 C30 122.5(4)
C33 C32 O10 127.3(4)
C30 C32 O10 110.2(4)
C34 C35 C29 123.4(4)
C34 C35 O12 118.2(4)
C29 C35 O12 118.4(3)
C32 C33 C34 116.6(4)
C35 C34 C33 120.7(4)
O10 C31 O9 108.6(4)
C32 O10 C31 105.1(3)
C30 O9 C31 105.4(3)
C36 O12 C35 115.4(3)
O11 C36 N2 125.4(5)
O11 C36 O12 123.2(4)
N2 C36 O12 111.3(4)
C36 N2 C39 117.7(5)
C36 N2 C37 124.0(5)
C39 N2 C37 117.6(5)
C40 C39 N2 109.5(7)
C38 C37 N2 96.5(8)
O7 C28 O8 121.0(4)
O7 C28 C27 125.4(4)
O8 C28 C27 113.5(4)
C27 C26 C29 119.4(4)
C27 C26 C25 125.0(4)
C29 C26 C25 115.5(4)
C26 C27 C28 125.1(4)
C24 C25 C26 111.8(5)
C25 C24 C23 115.7(7)
C22 C23 C24 119.3(9)
C23 C22 C21 112.3(9)

loop_
_geom_bond_atom_site_label_1
_geom_bond_atom_site_label_2
_geom_bond_distance
O1 C8 1.219(5)
C10 O3 1.364(5)
C10 C9 1.369(6)
C10 C12 1.387(6)
C9 C15 1.397(6)
C9 C6 1.494(5)
C12 O4 1.370(5)
C12 C13 1.373(6)
C15 C14 1.376(6)
C15 O5 1.411(5)
C13 C14 1.386(7)
O3 C11 1.411(5)
O4 C11 1.420(6)
C5 C4 1.464(8)
C5 C6 1.560(7)
C3 C2 1.443(8)
C3 C4 1.615(8)
C2 C1 1.398(9)
O5 C16 1.386(5)
C16 O6 1.198(5)
C16 N1 1.325(6)
N1 C17 1.461(6)
N1 C19 1.469(6)
C17 C18 1.498(8)
C19 C20 1.492(8)
C6 C7 1.286(6)
C7 C8 1.470(5)
C8 O2 1.306(5)
C30 C32 1.364(5)
C30 O9 1.368(5)
C30 C29 1.387(6)
C29 C35 1.403(6)
C29 C26 1.484(5)
C32 C33 1.355(6)
C32 O10 1.376(5)
C35 C34 1.365(6)
C35 O12 1.406(5)
C33 C34 1.397(6)
C31 O10 1.415(5)
C31 O9 1.423(5)
O12 C36 1.378(6)
O11 C36 1.197(5)
C36 N2 1.334(6)
N2 C39 1.501(9)
N2 C37 1.599(9)
C39 C40 1.442(12)
C38 C37 1.296(10)
O8 C28 1.317(5)
O7 C28 1.216(5)
C28 C27 1.468(5)
C26 C27 1.328(6)
C26 C25 1.511(6)
C25 C24 1.486(8)
C24 C23 1.487(9)
C23 C22 1.280(10)
C21 C22 1.575(10)
